data_4309979
loop_
_publ_author_name
'Nobuhiro Takeda'
'Daisuke Shimizu'
'Norihiro Tokitoh'

_publ_section_title
;
Synthesis and Structure of a Distorted Octahedral Palladium(II) Complex
Coordinated with a Tetrathioether Ligand Tethered with Bulky Substituents
;
_journal_name_full 'Inorganic Chemistry'
_journal_page_first 8561
_journal_page_last 8568
_journal_paper_doi 10.1021/ic050944v
_journal_volume 44
_journal_year 2005
_chemical_formula_moiety 'C72 H130 Cl2 Pd S4 Si12, 2(C H2 Cl2)'
_chemical_formula_sum 'C74 H134 Cl6 Pd S4 Si12'
_chemical_formula_weight 1808.23
_chemical_name_common S4PdCl2
_chemical_name_systematic
; 
 ? 
;
_space_group_IT_number 15
_symmetry_cell_setting monoclinic
_symmetry_Int_Tables_number 15
_symmetry_space_group_name_Hall '-C 2yc'
_symmetry_space_group_name_H-M 'C 1 2/c 1'
_atom_sites_solution_hydrogens geom
_atom_sites_solution_primary direct
_atom_sites_solution_secondary difmap
_audit_creation_date 2004-09-04
_audit_creation_method SHELXL-97
_cell_angle_alpha 90.00
_cell_angle_beta 105.752(2)
_cell_angle_gamma 90.00
_cell_formula_units_Z 4
_cell_length_a 41.273(3)
_cell_length_b 12.8906(6)
_cell_length_c 19.3198(11)
_cell_measurement_reflns_used 11533
_cell_measurement_temperature 103(2)
_cell_measurement_theta_max 25.0
_cell_measurement_theta_min 1.91
_cell_volume 9892.8(10)
_computing_cell_refinement CrystalClear
_computing_data_collection CrystalClear
_computing_data_reduction CrystalClear
_computing_structure_refinement 'SHELXL-97 (Sheldrick, 1997)'
_computing_structure_solution DIRDIF99
_diffrn_ambient_temperature 103(2)
_diffrn_detector_area_resol_mean 7.31
_diffrn_measured_fraction_theta_full 0.992
_diffrn_measured_fraction_theta_max 0.992
_diffrn_measurement_device_type 'Rigaku Mercury'
_diffrn_measurement_method \w
_diffrn_radiation_monochromator graphite
_diffrn_radiation_source 'fine-focus sealed tube'
_diffrn_radiation_type MoK\a
_diffrn_radiation_wavelength 0.71070
_diffrn_reflns_av_R_equivalents 0.0219
_diffrn_reflns_av_sigmaI/netI 0.0178
_diffrn_reflns_limit_h_max 48
_diffrn_reflns_limit_h_min -48
_diffrn_reflns_limit_k_max 15
_diffrn_reflns_limit_k_min -15
_diffrn_reflns_limit_l_max 22
_diffrn_reflns_limit_l_min -22
_diffrn_reflns_number 39657
_diffrn_reflns_theta_full 25.00
_diffrn_reflns_theta_max 25.00
_diffrn_reflns_theta_min 1.91
_exptl_absorpt_coefficient_mu 0.615
_exptl_absorpt_correction_T_max 0.9411
_exptl_absorpt_correction_T_min 0.8135
_exptl_absorpt_correction_type multi-scan
_exptl_absorpt_process_details 'Jacobson, R. (1998) Private communication'
_exptl_crystal_colour orange
_exptl_crystal_density_diffrn 1.214
_exptl_crystal_density_method 'not measured'
_exptl_crystal_description prism
_exptl_crystal_F_000 3832
_exptl_crystal_size_max 0.35
_exptl_crystal_size_mid 0.20
_exptl_crystal_size_min 0.10
_refine_diff_density_max 1.559
_refine_diff_density_min -1.634
_refine_diff_density_rms 0.108
_refine_ls_extinction_method none
_refine_ls_goodness_of_fit_ref 1.079
_refine_ls_hydrogen_treatment mixed
_refine_ls_matrix_type full
_refine_ls_number_parameters 456
_refine_ls_number_reflns 8658
_refine_ls_number_restraints 0
_refine_ls_restrained_S_all 1.079
_refine_ls_R_factor_all 0.0576
_refine_ls_R_factor_gt 0.0549
_refine_ls_shift/su_max 0.001
_refine_ls_shift/su_mean 0.000
_refine_ls_structure_factor_coef Fsqd
_refine_ls_weighting_details 'calc w=1/[\s^2^(Fo^2^)+(0.0670P)^2^+70.3745P] where P=(Fo^2^+2Fc^2^)/3'
_refine_ls_weighting_scheme calc
_refine_ls_wR_factor_gt 0.1393
_refine_ls_wR_factor_ref 0.1414
_reflns_number_gt 8238
_reflns_number_total 8658
_reflns_threshold_expression >2sigma(I)
_cod_data_source_file ic050944vsi20050610_115507_4.cif
_cod_data_source_block pdcl2
_cod_original_cell_volume 9892.9(10)
_cod_original_sg_symbol_H-M 'C 2/c '
_cod_database_code 4309979

loop_
_symmetry_equiv_pos_as_xyz
'x, y, z'
'-x, y, -z+1/2'
'x+1/2, y+1/2, z'
'-x+1/2, y+1/2, -z+1/2'
'-x, -y, -z'
'x, -y, z-1/2'
'-x+1/2, -y+1/2, -z'
'x+1/2, -y+1/2, z-1/2'

loop_
_atom_site_label
_atom_site_type_symbol
_atom_site_fract_x
_atom_site_fract_y
_atom_site_fract_z
_atom_site_U_iso_or_equiv
_atom_site_adp_type
_atom_site_occupancy
_atom_site_symmetry_multiplicity
_atom_site_calc_flag
_atom_site_refinement_flags
_atom_site_disorder_assembly
_atom_site_disorder_group
Pd1 Pd 0.0000 0.06333(3) 0.7500 0.01523(12) Uani 1 2 d S . .
Cl1 Cl 0.00561(2) 0.18406(7) 0.66553(5) 0.0242(2) Uani 1 1 d . . .
S1 S -0.00255(2) -0.06131(7) 0.66632(5) 0.0175(2) Uani 1 1 d . . .
C1 C 0.00160(9) -0.1811(3) 0.7154(2) 0.0213(8) Uani 1 1 d . . .
C2 C 0.00383(10) -0.2745(3) 0.6801(2) 0.0291(9) Uani 1 1 d . . .
H1 H 0.0064 -0.2745 0.6327 0.035 Uiso 1 1 calc R . .
C3 C 0.00231(12) -0.3668(3) 0.7155(3) 0.0379(10) Uani 1 1 d . . .
H2 H 0.0044 -0.4308 0.6927 0.046 Uiso 1 1 calc R . .
C4 C 0.03233(9) -0.0648(3) 0.62883(19) 0.0174(7) Uani 1 1 d . . .
C5 C 0.02472(10) -0.0862(3) 0.5560(2) 0.0234(8) Uani 1 1 d . . .
H3 H 0.0020 -0.0982 0.5296 0.028 Uiso 1 1 calc R . .
C6 C 0.05012(10) -0.0900(3) 0.5215(2) 0.0270(9) Uani 1 1 d . . .
H4 H 0.0450 -0.1053 0.4716 0.032 Uiso 1 1 calc R . .
C7 C 0.08302(10) -0.0714(3) 0.5605(2) 0.0246(8) Uani 1 1 d . . .
H5 H 0.1005 -0.0737 0.5371 0.030 Uiso 1 1 calc R . .
C8 C 0.09077(9) -0.0495(3) 0.63355(19) 0.0193(7) Uani 1 1 d . . .
H6 H 0.1135 -0.0373 0.6596 0.023 Uiso 1 1 calc R . .
C9 C 0.06555(9) -0.0451(3) 0.66924(18) 0.0152(7) Uani 1 1 d . . .
S2 S 0.07408(2) -0.01643(6) 0.76165(4) 0.01352(18) Uani 1 1 d . . .
C10 C 0.11865(8) -0.0004(3) 0.79176(17) 0.0135(7) Uani 1 1 d . . .
C11 C 0.13227(8) 0.1008(3) 0.79387(17) 0.0138(7) Uani 1 1 d . . .
C12 C 0.16597(8) 0.1135(3) 0.83057(18) 0.0150(7) Uani 1 1 d . . .
H7 H 0.1756 0.1808 0.8324 0.018 Uiso 1 1 calc R . .
C13 C 0.18639(8) 0.0323(3) 0.86474(18) 0.0147(7) Uani 1 1 d . . .
C14 C 0.17269(8) -0.0675(3) 0.85748(18) 0.0140(7) Uani 1 1 d . . .
H8 H 0.1866 -0.1243 0.8781 0.017 Uiso 1 1 calc R . .
C15 C 0.13901(8) -0.0863(3) 0.82070(17) 0.0134(7) Uani 1 1 d . . .
C16 C 0.11191(8) 0.1935(3) 0.75936(18) 0.0153(7) Uani 1 1 d . . .
H9 H 0.0896 0.1641 0.7326 0.018 Uiso 1 1 calc R . .
C17 C 0.22191(9) 0.0547(3) 0.9095(2) 0.0181(7) Uani 1 1 d . . .
H10 H 0.2237 0.1319 0.9069 0.022 Uiso 1 1 calc R . .
C18 C 0.12544(8) -0.1958(3) 0.81227(18) 0.0153(7) Uani 1 1 d . . .
H11 H 0.1020 -0.1872 0.7806 0.018 Uiso 1 1 calc R . .
Si1 Si 0.10226(2) 0.27880(7) 0.83159(5) 0.0161(2) Uani 1 1 d . . .
Si2 Si 0.12882(3) 0.25631(8) 0.68734(6) 0.0217(2) Uani 1 1 d . . .
Si3 Si 0.22657(3) 0.02911(8) 1.00863(6) 0.0214(2) Uani 1 1 d . . .
Si4 Si 0.25504(2) 0.00611(9) 0.86609(6) 0.0244(2) Uani 1 1 d . . .
Si5 Si 0.11866(2) -0.24787(7) 0.89947(5) 0.0170(2) Uani 1 1 d . . .
Si6 Si 0.14594(2) -0.28453(8) 0.75794(5) 0.0190(2) Uani 1 1 d . . .
C19 C 0.08812(10) 0.1913(3) 0.8945(2) 0.0245(8) Uani 1 1 d . . .
H12 H 0.0846 0.2320 0.9347 0.037 Uiso 1 1 calc R . .
H13 H 0.1053 0.1384 0.9129 0.037 Uiso 1 1 calc R . .
H14 H 0.0670 0.1577 0.8690 0.037 Uiso 1 1 calc R . .
C20 C 0.06816(10) 0.3721(3) 0.7886(2) 0.0261(8) Uani 1 1 d . . .
H15 H 0.0487 0.3339 0.7594 0.039 Uiso 1 1 calc R . .
H16 H 0.0764 0.4201 0.7578 0.039 Uiso 1 1 calc R . .
H17 H 0.0615 0.4114 0.8259 0.039 Uiso 1 1 calc R . .
C21 C 0.13961(10) 0.3504(3) 0.8881(2) 0.0260(8) Uani 1 1 d . . .
H18 H 0.1329 0.3903 0.9251 0.039 Uiso 1 1 calc R . .
H19 H 0.1483 0.3976 0.8577 0.039 Uiso 1 1 calc R . .
H20 H 0.1572 0.3006 0.9112 0.039 Uiso 1 1 calc R . .
C22 C 0.09238(13) 0.3107(4) 0.6176(2) 0.0424(12) Uani 1 1 d . . .
H21 H 0.1001 0.3370 0.5772 0.064 Uiso 1 1 calc R . .
H22 H 0.0823 0.3675 0.6383 0.064 Uiso 1 1 calc R . .
H23 H 0.0756 0.2562 0.6004 0.064 Uiso 1 1 calc R . .
C23 C 0.15960(13) 0.3641(3) 0.7213(3) 0.0396(11) Uani 1 1 d . . .
H24 H 0.1671 0.3930 0.6813 0.059 Uiso 1 1 calc R . .
H25 H 0.1791 0.3370 0.7580 0.059 Uiso 1 1 calc R . .
H26 H 0.1487 0.4186 0.7425 0.059 Uiso 1 1 calc R . .
C24 C 0.15091(11) 0.1580(3) 0.6453(2) 0.0283(9) Uani 1 1 d . . .
H27 H 0.1342 0.1144 0.6121 0.042 Uiso 1 1 calc R . .
H28 H 0.1653 0.1145 0.6829 0.042 Uiso 1 1 calc R . .
H29 H 0.1648 0.1935 0.6188 0.042 Uiso 1 1 calc R . .
C25 C 0.18549(11) 0.0544(4) 1.0283(2) 0.0326(10) Uani 1 1 d . . .
H30 H 0.1685 0.0061 1.0008 0.049 Uiso 1 1 calc R . .
H31 H 0.1784 0.1258 1.0147 0.049 Uiso 1 1 calc R . .
H32 H 0.1880 0.0448 1.0798 0.049 Uiso 1 1 calc R . .
C26 C 0.25846(12) 0.1202(4) 1.0648(2) 0.0406(11) Uani 1 1 d . . .
H33 H 0.2502 0.1916 1.0562 0.061 Uiso 1 1 calc R . .
H34 H 0.2797 0.1134 1.0519 0.061 Uiso 1 1 calc R . .
H35 H 0.2621 0.1032 1.1158 0.061 Uiso 1 1 calc R . .
C27 C 0.24036(11) -0.1066(3) 1.0356(2) 0.0336(10) Uani 1 1 d . . .
H36 H 0.2394 -0.1189 1.0851 0.050 Uiso 1 1 calc R . .
H37 H 0.2635 -0.1165 1.0326 0.050 Uiso 1 1 calc R . .
H38 H 0.2254 -0.1556 1.0033 0.050 Uiso 1 1 calc R . .
C28 C 0.24460(12) 0.0597(5) 0.7730(3) 0.0442(12) Uani 1 1 d . . .
H39 H 0.2447 0.1357 0.7751 0.066 Uiso 1 1 calc R . .
H40 H 0.2223 0.0354 0.7460 0.066 Uiso 1 1 calc R . .
H41 H 0.2614 0.0363 0.7491 0.066 Uiso 1 1 calc R . .
C29 C 0.29730(10) 0.0542(4) 0.9186(3) 0.0396(11) Uani 1 1 d . . .
H42 H 0.3138 0.0411 0.8914 0.059 Uiso 1 1 calc R . .
H43 H 0.3042 0.0178 0.9648 0.059 Uiso 1 1 calc R . .
H44 H 0.2961 0.1288 0.9270 0.059 Uiso 1 1 calc R . .
C30 C 0.25660(11) -0.1384(4) 0.8598(3) 0.0369(10) Uani 1 1 d . . .
H45 H 0.2349 -0.1642 0.8303 0.055 Uiso 1 1 calc R . .
H46 H 0.2613 -0.1685 0.9081 0.055 Uiso 1 1 calc R . .
H47 H 0.2744 -0.1584 0.8378 0.055 Uiso 1 1 calc R . .
C31 C 0.15856(10) -0.2765(3) 0.9700(2) 0.0282(9) Uani 1 1 d . . .
H48 H 0.1534 -0.3137 1.0100 0.042 Uiso 1 1 calc R . .
H49 H 0.1701 -0.2114 0.9877 0.042 Uiso 1 1 calc R . .
H50 H 0.1732 -0.3196 0.9494 0.042 Uiso 1 1 calc R . .
C32 C 0.09327(12) -0.3695(3) 0.8796(3) 0.0350(10) Uani 1 1 d . . .
H51 H 0.1068 -0.4244 0.8660 0.052 Uiso 1 1 calc R . .
H52 H 0.0731 -0.3570 0.8400 0.052 Uiso 1 1 calc R . .
H53 H 0.0866 -0.3909 0.9225 0.052 Uiso 1 1 calc R . .
C33 C 0.09486(10) -0.1485(3) 0.9361(2) 0.0269(9) Uani 1 1 d . . .
H54 H 0.0726 -0.1382 0.9023 0.040 Uiso 1 1 calc R . .
H55 H 0.1073 -0.0828 0.9430 0.040 Uiso 1 1 calc R . .
H56 H 0.0922 -0.1723 0.9824 0.040 Uiso 1 1 calc R . .
C34 C 0.16654(11) -0.2089(3) 0.6986(2) 0.0311(9) Uani 1 1 d . . .
H57 H 0.1805 -0.1538 0.7267 0.047 Uiso 1 1 calc R . .
H58 H 0.1492 -0.1780 0.6589 0.047 Uiso 1 1 calc R . .
H59 H 0.1807 -0.2553 0.6791 0.047 Uiso 1 1 calc R . .
C35 C 0.17896(10) -0.3705(3) 0.8144(2) 0.0289(9) Uani 1 1 d . . .
H60 H 0.1692 -0.4127 0.8459 0.043 Uiso 1 1 calc R . .
H61 H 0.1973 -0.3281 0.8438 0.043 Uiso 1 1 calc R . .
H62 H 0.1878 -0.4162 0.7833 0.043 Uiso 1 1 calc R . .
C36 C 0.11145(11) -0.3648(4) 0.7000(3) 0.0376(11) Uani 1 1 d . . .
H63 H 0.1207 -0.4098 0.6691 0.056 Uiso 1 1 calc R . .
H64 H 0.0943 -0.3192 0.6700 0.056 Uiso 1 1 calc R . .
H65 H 0.1013 -0.4076 0.7304 0.056 Uiso 1 1 calc R . .
C37 C 0.0247(3) 0.6171(11) 0.4570(7) 0.138(4) Uani 1 1 d . . .
H66 H 0.0196 0.5541 0.4266 0.166 Uiso 1 1 calc R . .
H67 H 0.0273 0.6755 0.4256 0.166 Uiso 1 1 calc R . .
Cl2 Cl -0.00869(11) 0.6429(3) 0.4913(2) 0.1642(14) Uani 1 1 d . . .
Cl3 Cl 0.06158(12) 0.5990(3) 0.5198(2) 0.190(2) Uani 1 1 d . . .

loop_
_atom_site_aniso_label
_atom_site_aniso_U_11
_atom_site_aniso_U_22
_atom_site_aniso_U_33
_atom_site_aniso_U_23
_atom_site_aniso_U_13
_atom_site_aniso_U_12
Pd1 0.01129(19) 0.0163(2) 0.0171(2) 0.000 0.00217(14) 0.000
Cl1 0.0233(4) 0.0231(5) 0.0243(5) 0.0054(4) 0.0033(4) -0.0032(4)
S1 0.0129(4) 0.0204(5) 0.0180(4) -0.0021(3) 0.0020(3) -0.0017(3)
C1 0.0131(17) 0.0176(18) 0.033(2) -0.0009(16) 0.0055(15) -0.0016(14)
C2 0.031(2) 0.026(2) 0.032(2) -0.0057(17) 0.0104(18) -0.0023(17)
C3 0.041(3) 0.021(2) 0.053(3) -0.010(2) 0.015(2) 0.0003(19)
C4 0.0173(17) 0.0179(18) 0.0172(17) 0.0005(14) 0.0053(14) 0.0009(14)
C5 0.0203(19) 0.028(2) 0.0186(19) -0.0043(16) -0.0006(15) 0.0013(16)
C6 0.032(2) 0.036(2) 0.0120(17) -0.0038(16) 0.0044(16) 0.0025(18)
C7 0.024(2) 0.033(2) 0.0188(19) -0.0023(16) 0.0099(16) 0.0028(16)
C8 0.0157(17) 0.0242(19) 0.0173(18) 0.0002(14) 0.0035(14) 0.0005(14)
C9 0.0183(17) 0.0140(16) 0.0125(16) 0.0013(13) 0.0026(13) 0.0016(13)
S2 0.0108(4) 0.0174(4) 0.0118(4) -0.0001(3) 0.0022(3) 0.0005(3)
C10 0.0103(15) 0.0186(17) 0.0110(16) -0.0010(13) 0.0020(12) 0.0011(13)
C11 0.0158(16) 0.0167(17) 0.0108(16) 0.0013(13) 0.0071(13) -0.0002(13)
C12 0.0157(16) 0.0140(16) 0.0170(17) 0.0000(13) 0.0071(13) -0.0021(13)
C13 0.0128(16) 0.0190(17) 0.0133(16) -0.0006(13) 0.0054(13) -0.0003(13)
C14 0.0142(16) 0.0139(16) 0.0139(16) 0.0014(13) 0.0040(13) 0.0019(13)
C15 0.0140(16) 0.0164(17) 0.0111(16) -0.0011(13) 0.0055(13) -0.0002(13)
C16 0.0160(16) 0.0122(16) 0.0174(17) 0.0013(13) 0.0040(13) -0.0003(13)
C17 0.0128(17) 0.0159(17) 0.0241(19) 0.0026(14) 0.0025(14) -0.0020(13)
C18 0.0137(16) 0.0133(16) 0.0176(17) -0.0010(13) 0.0020(13) -0.0007(13)
Si1 0.0151(5) 0.0150(5) 0.0179(5) -0.0009(4) 0.0042(4) -0.0005(4)
Si2 0.0289(6) 0.0178(5) 0.0210(5) 0.0069(4) 0.0113(4) 0.0047(4)
Si3 0.0177(5) 0.0219(5) 0.0206(5) 0.0005(4) -0.0015(4) -0.0026(4)
Si4 0.0131(5) 0.0263(6) 0.0342(6) 0.0006(5) 0.0071(4) -0.0015(4)
Si5 0.0164(5) 0.0153(5) 0.0192(5) 0.0027(4) 0.0044(4) 0.0000(4)
Si6 0.0193(5) 0.0168(5) 0.0203(5) -0.0045(4) 0.0042(4) 0.0014(4)
C19 0.028(2) 0.025(2) 0.0233(19) -0.0023(16) 0.0121(16) -0.0013(16)
C20 0.0247(19) 0.0203(19) 0.032(2) -0.0034(16) 0.0049(17) 0.0033(16)
C21 0.0230(19) 0.026(2) 0.027(2) -0.0043(16) 0.0033(16) -0.0037(16)
C22 0.049(3) 0.052(3) 0.028(2) 0.019(2) 0.015(2) 0.023(2)
C23 0.059(3) 0.025(2) 0.046(3) 0.001(2) 0.032(2) -0.012(2)
C24 0.037(2) 0.029(2) 0.024(2) 0.0031(17) 0.0163(18) 0.0023(18)
C25 0.033(2) 0.040(3) 0.026(2) -0.0039(18) 0.0085(18) 0.0010(19)
C26 0.041(3) 0.040(3) 0.032(2) -0.003(2) -0.006(2) -0.015(2)
C27 0.030(2) 0.031(2) 0.034(2) 0.0099(19) -0.0032(18) 0.0004(18)
C28 0.032(2) 0.068(4) 0.038(3) 0.011(2) 0.019(2) 0.003(2)
C29 0.016(2) 0.041(3) 0.063(3) -0.004(2) 0.011(2) -0.0025(18)
C30 0.028(2) 0.033(2) 0.053(3) -0.008(2) 0.017(2) 0.0019(18)
C31 0.026(2) 0.037(2) 0.0209(19) 0.0062(17) 0.0052(16) 0.0081(17)
C32 0.039(2) 0.027(2) 0.041(3) 0.0007(19) 0.014(2) -0.0120(19)
C33 0.030(2) 0.031(2) 0.0229(19) 0.0048(17) 0.0122(16) 0.0073(17)
C34 0.038(2) 0.031(2) 0.029(2) -0.0020(18) 0.0182(19) 0.0084(18)
C35 0.029(2) 0.023(2) 0.036(2) -0.0024(17) 0.0099(18) 0.0079(16)
C36 0.036(2) 0.035(2) 0.037(2) -0.018(2) 0.0027(19) -0.003(2)
C37 0.130(9) 0.154(11) 0.138(10) 0.042(8) 0.050(8) 0.016(8)
Cl2 0.178(3) 0.134(3) 0.168(3) 0.019(2) 0.026(3) -0.018(2)
Cl3 0.239(4) 0.130(3) 0.139(3) 0.059(2) -0.053(3) -0.042(3)

loop_
_atom_type_symbol
_atom_type_description
_atom_type_scat_dispersion_real
_atom_type_scat_dispersion_imag
_atom_type_scat_source
C C 0.0033 0.0016 'International Tables Vol C Tables 4.2.6.8 and 6.1.1.4'
H H 0.0000 0.0000 'International Tables Vol C Tables 4.2.6.8 and 6.1.1.4'
Cl Cl 0.1484 0.1585 'International Tables Vol C Tables 4.2.6.8 and 6.1.1.4'
Pd Pd -0.9988 1.0072 'International Tables Vol C Tables 4.2.6.8 and 6.1.1.4'
S S 0.1246 0.1234 'International Tables Vol C Tables 4.2.6.8 and 6.1.1.4'
Si Si 0.0817 0.0704 'International Tables Vol C Tables 4.2.6.8 and 6.1.1.4'

loop_
_geom_angle_atom_site_label_1
_geom_angle_atom_site_label_2
_geom_angle_atom_site_label_3
_geom_angle
_geom_angle_site_symmetry_1
_geom_angle_site_symmetry_3
_geom_angle_publ_flag
S1 Pd1 S1 89.45(5) . 2_556 ?
S1 Pd1 Cl1 88.15(3) . . ?
S1 Pd1 Cl1 171.44(3) 2_556 . ?
S1 Pd1 Cl1 171.44(3) . 2_556 ?
S1 Pd1 Cl1 88.15(3) 2_556 2_556 ?
Cl1 Pd1 Cl1 95.37(5) . 2_556 ?
S1 Pd1 S2 71.19(3) . . ?
S1 Pd1 S2 82.08(3) 2_556 . ?
Cl1 Pd1 S2 89.37(3) . . ?
Cl1 Pd1 S2 116.55(3) 2_556 . ?
C4 S1 C1 102.81(17) . . ?
C4 S1 Pd1 115.03(12) . . ?
C1 S1 Pd1 104.74(13) . . ?
C1 C1 C2 120.5(2) 2_556 . ?
C1 C1 S1 119.43(14) 2_556 . ?
C2 C1 S1 119.5(3) . . ?
C3 C2 C1 118.9(4) . . ?
C2 C3 C3 120.5(3) . 2_556 ?
C5 C4 C9 121.3(3) . . ?
C5 C4 S1 115.7(3) . . ?
C9 C4 S1 123.0(3) . . ?
C4 C5 C6 120.2(3) . . ?
C7 C6 C5 119.4(3) . . ?
C6 C7 C8 120.6(3) . . ?
C7 C8 C9 120.9(3) . . ?
C8 C9 C4 117.6(3) . . ?
C8 C9 S2 122.5(3) . . ?
C4 C9 S2 119.8(3) . . ?
C9 S2 C10 105.03(16) . . ?
C9 S2 Pd1 94.14(12) . . ?
C10 S2 Pd1 150.84(12) . . ?
C15 C10 C11 121.5(3) . . ?
C15 C10 S2 119.3(3) . . ?
C11 C10 S2 118.8(2) . . ?
C12 C11 C10 117.2(3) . . ?
C12 C11 C16 119.5(3) . . ?
C10 C11 C16 123.2(3) . . ?
C11 C12 C13 123.1(3) . . ?
C12 C13 C14 117.9(3) . . ?
C12 C13 C17 119.7(3) . . ?
C14 C13 C17 122.4(3) . . ?
C13 C14 C15 121.9(3) . . ?
C14 C15 C10 117.9(3) . . ?
C14 C15 C18 120.3(3) . . ?
C10 C15 C18 121.8(3) . . ?
C11 C16 Si2 113.0(2) . . ?
C11 C16 Si1 109.6(2) . . ?
Si2 C16 Si1 118.89(18) . . ?
C13 C17 Si4 112.8(2) . . ?
C13 C17 Si3 111.1(2) . . ?
Si4 C17 Si3 120.06(19) . . ?
C15 C18 Si6 114.5(2) . . ?
C15 C18 Si5 111.9(2) . . ?
Si6 C18 Si5 118.13(18) . . ?
C19 Si1 C20 110.38(19) . . ?
C19 Si1 C21 105.75(18) . . ?
C20 Si1 C21 110.12(18) . . ?
C19 Si1 C16 107.10(16) . . ?
C20 Si1 C16 109.20(17) . . ?
C21 Si1 C16 114.18(17) . . ?
C22 Si2 C24 109.5(2) . . ?
C22 Si2 C23 108.2(2) . . ?
C24 Si2 C23 106.9(2) . . ?
C22 Si2 C16 107.80(19) . . ?
C24 Si2 C16 110.42(17) . . ?
C23 Si2 C16 114.05(18) . . ?
C25 Si3 C27 109.4(2) . . ?
C25 Si3 C26 107.8(2) . . ?
C27 Si3 C26 108.2(2) . . ?
C25 Si3 C17 109.04(18) . . ?
C27 Si3 C17 112.53(19) . . ?
C26 Si3 C17 109.76(19) . . ?
C28 Si4 C29 109.7(2) . . ?
C28 Si4 C30 108.1(2) . . ?
C29 Si4 C30 108.8(2) . . ?
C28 Si4 C17 107.39(19) . . ?
C29 Si4 C17 109.24(19) . . ?
C30 Si4 C17 113.59(18) . . ?
C32 Si5 C33 109.3(2) . . ?
C32 Si5 C31 108.6(2) . . ?
C33 Si5 C31 108.01(19) . . ?
C32 Si5 C18 108.88(18) . . ?
C33 Si5 C18 108.24(17) . . ?
C31 Si5 C18 113.79(17) . . ?
C35 Si6 C36 109.8(2) . . ?
C35 Si6 C34 106.7(2) . . ?
C36 Si6 C34 108.7(2) . . ?
C35 Si6 C18 113.54(17) . . ?
C36 Si6 C18 106.47(18) . . ?
C34 Si6 C18 111.63(17) . . ?
Cl3 C37 Cl2 114.2(7) . . ?

loop_
_geom_bond_atom_site_label_1
_geom_bond_atom_site_label_2
_geom_bond_distance
_geom_bond_site_symmetry_2
_geom_bond_publ_flag
Pd1 S1 2.2615(9) . ?
Pd1 S1 2.2615(9) 2_556 ?
Pd1 Cl1 2.3117(9) . ?
Pd1 Cl1 2.3117(9) 2_556 ?
Pd1 S2 3.1755(8) . ?
S1 C4 1.779(4) . ?
S1 C1 1.795(4) . ?
C1 C1 1.380(8) 2_556 ?
C1 C2 1.399(6) . ?
C2 C3 1.382(6) . ?
C3 C3 1.398(10) 2_556 ?
C4 C5 1.383(5) . ?
C4 C9 1.404(5) . ?
C5 C6 1.388(6) . ?
C6 C7 1.383(6) . ?
C7 C8 1.389(5) . ?
C8 C9 1.397(5) . ?
C9 S2 1.762(3) . ?
S2 C10 1.784(3) . ?
C10 C15 1.410(5) . ?
C10 C11 1.417(5) . ?
C11 C12 1.389(5) . ?
C11 C16 1.508(5) . ?
C12 C13 1.393(5) . ?
C13 C14 1.397(5) . ?
C13 C17 1.514(5) . ?
C14 C15 1.400(5) . ?
C15 C18 1.512(5) . ?
C16 Si2 1.899(3) . ?
C16 Si1 1.902(4) . ?
C17 Si4 1.894(4) . ?
C17 Si3 1.901(4) . ?
C18 Si6 1.899(4) . ?
C18 Si5 1.903(4) . ?
Si1 C19 1.864(4) . ?
Si1 C20 1.866(4) . ?
Si1 C21 1.873(4) . ?
Si2 C22 1.863(5) . ?
Si2 C24 1.871(4) . ?
Si2 C23 1.877(5) . ?
Si3 C25 1.865(4) . ?
Si3 C27 1.870(4) . ?
Si3 C26 1.874(4) . ?
Si4 C28 1.864(5) . ?
Si4 C29 1.869(4) . ?
Si4 C30 1.869(5) . ?
Si5 C32 1.867(4) . ?
Si5 C33 1.867(4) . ?
Si5 C31 1.868(4) . ?
Si6 C35 1.863(4) . ?
Si6 C36 1.867(4) . ?
Si6 C34 1.876(4) . ?
C37 Cl3 1.685(12) . ?
C37 Cl2 1.718(12) . ?

loop_
_geom_torsion_atom_site_label_1
_geom_torsion_atom_site_label_2
_geom_torsion_atom_site_label_3
_geom_torsion_atom_site_label_4
_geom_torsion
_geom_torsion_site_symmetry_1
_geom_torsion_site_symmetry_2
_geom_torsion_site_symmetry_3
_geom_torsion_site_symmetry_4
_geom_torsion_publ_flag
S1 Pd1 S1 C4 -115.61(14) 2_556 . . . ?
Cl1 Pd1 S1 C4 56.17(13) . . . . ?
S2 Pd1 S1 C4 -33.79(13) . . . . ?
S1 Pd1 S1 C1 -3.54(11) 2_556 . . . ?
Cl1 Pd1 S1 C1 168.25(12) . . . . ?
S2 Pd1 S1 C1 78.28(12) . . . . ?
C4 S1 C1 C1 133.7(4) . . . 2_556 ?
Pd1 S1 C1 C1 13.2(4) . . . 2_556 ?
C4 S1 C1 C2 -54.2(3) . . . . ?
Pd1 S1 C1 C2 -174.7(3) . . . . ?
C1 C1 C2 C3 0.9(7) 2_556 . . . ?
S1 C1 C2 C3 -171.1(3) . . . . ?
C1 C2 C3 C3 1.7(8) . . . 2_556 ?
C1 S1 C4 C5 105.3(3) . . . . ?
Pd1 S1 C4 C5 -141.5(3) . . . . ?
C1 S1 C4 C9 -76.0(3) . . . . ?
Pd1 S1 C4 C9 37.2(3) . . . . ?
C9 C4 C5 C6 0.9(6) . . . . ?
S1 C4 C5 C6 179.6(3) . . . . ?
C4 C5 C6 C7 -0.5(6) . . . . ?
C5 C6 C7 C8 0.3(6) . . . . ?
C6 C7 C8 C9 -0.4(6) . . . . ?
C7 C8 C9 C4 0.7(5) . . . . ?
C7 C8 C9 S2 -179.4(3) . . . . ?
C5 C4 C9 C8 -1.0(5) . . . . ?
S1 C4 C9 C8 -179.6(3) . . . . ?
C5 C4 C9 S2 179.2(3) . . . . ?
S1 C4 C9 S2 0.5(4) . . . . ?
C8 C9 S2 C10 -1.3(3) . . . . ?
C4 C9 S2 C10 178.6(3) . . . . ?
C8 C9 S2 Pd1 156.6(3) . . . . ?
C4 C9 S2 Pd1 -23.6(3) . . . . ?
S1 Pd1 S2 C9 31.22(12) . . . . ?
S1 Pd1 S2 C9 123.34(12) 2_556 . . . ?
Cl1 Pd1 S2 C9 -57.05(12) . . . . ?
Cl1 Pd1 S2 C9 -152.74(12) 2_556 . . . ?
S1 Pd1 S2 C10 162.8(2) . . . . ?
S1 Pd1 S2 C10 -105.1(2) 2_556 . . . ?
Cl1 Pd1 S2 C10 74.5(2) . . . . ?
Cl1 Pd1 S2 C10 -21.2(2) 2_556 . . . ?
C9 S2 C10 C15 -93.0(3) . . . . ?
Pd1 S2 C10 C15 137.6(2) . . . . ?
C9 S2 C10 C11 94.5(3) . . . . ?
Pd1 S2 C10 C11 -34.9(4) . . . . ?
C15 C10 C11 C12 -4.9(5) . . . . ?
S2 C10 C11 C12 167.5(2) . . . . ?
C15 C10 C11 C16 175.9(3) . . . . ?
S2 C10 C11 C16 -11.8(4) . . . . ?
C10 C11 C12 C13 -0.2(5) . . . . ?
C16 C11 C12 C13 179.1(3) . . . . ?
C11 C12 C13 C14 4.3(5) . . . . ?
C11 C12 C13 C17 -174.2(3) . . . . ?
C12 C13 C14 C15 -3.6(5) . . . . ?
C17 C13 C14 C15 174.9(3) . . . . ?
C13 C14 C15 C10 -1.2(5) . . . . ?
C13 C14 C15 C18 178.3(3) . . . . ?
C11 C10 C15 C14 5.6(5) . . . . ?
S2 C10 C15 C14 -166.8(2) . . . . ?
C11 C10 C15 C18 -173.9(3) . . . . ?
S2 C10 C15 C18 13.8(4) . . . . ?
C12 C11 C16 Si2 61.3(4) . . . . ?
C10 C11 C16 Si2 -119.5(3) . . . . ?
C12 C11 C16 Si1 -73.8(3) . . . . ?
C10 C11 C16 Si1 105.4(3) . . . . ?
C12 C13 C17 Si4 -109.2(3) . . . . ?
C14 C13 C17 Si4 72.4(4) . . . . ?
C12 C13 C17 Si3 112.7(3) . . . . ?
C14 C13 C17 Si3 -65.7(4) . . . . ?
C14 C15 C18 Si6 -63.2(4) . . . . ?
C10 C15 C18 Si6 116.2(3) . . . . ?
C14 C15 C18 Si5 74.6(3) . . . . ?
C10 C15 C18 Si5 -105.9(3) . . . . ?
C11 C16 Si1 C19 -45.5(3) . . . . ?
Si2 C16 Si1 C19 -177.6(2) . . . . ?
C11 C16 Si1 C20 -165.0(2) . . . . ?
Si2 C16 Si1 C20 62.9(2) . . . . ?
C11 C16 Si1 C21 71.2(3) . . . . ?
Si2 C16 Si1 C21 -60.9(3) . . . . ?
C11 C16 Si2 C22 147.9(3) . . . . ?
Si1 C16 Si2 C22 -81.5(3) . . . . ?
C11 C16 Si2 C24 28.3(3) . . . . ?
Si1 C16 Si2 C24 158.9(2) . . . . ?
C11 C16 Si2 C23 -92.0(3) . . . . ?
Si1 C16 Si2 C23 38.6(3) . . . . ?
C13 C17 Si3 C25 -30.4(3) . . . . ?
Si4 C17 Si3 C25 -165.1(2) . . . . ?
C13 C17 Si3 C27 91.1(3) . . . . ?
Si4 C17 Si3 C27 -43.5(3) . . . . ?
C13 C17 Si3 C26 -148.3(3) . . . . ?
Si4 C17 Si3 C26 77.0(3) . . . . ?
C13 C17 Si4 C28 52.9(3) . . . . ?
Si3 C17 Si4 C28 -173.1(2) . . . . ?
C13 C17 Si4 C29 171.9(3) . . . . ?
Si3 C17 Si4 C29 -54.2(3) . . . . ?
C13 C17 Si4 C30 -66.5(3) . . . . ?
Si3 C17 Si4 C30 67.5(3) . . . . ?
C15 C18 Si5 C32 167.4(3) . . . . ?
Si6 C18 Si5 C32 -56.4(3) . . . . ?
C15 C18 Si5 C33 48.8(3) . . . . ?
Si6 C18 Si5 C33 -175.1(2) . . . . ?
C15 C18 Si5 C31 -71.3(3) . . . . ?
Si6 C18 Si5 C31 64.9(3) . . . . ?
C15 C18 Si6 C35 99.4(3) . . . . ?
Si5 C18 Si6 C35 -35.7(3) . . . . ?
C15 C18 Si6 C36 -139.6(3) . . . . ?
Si5 C18 Si6 C36 85.3(2) . . . . ?
C15 C18 Si6 C34 -21.2(3) . . . . ?
Si5 C18 Si6 C34 -156.3(2) . . . . ?
